data_4070158
loop_
_publ_author_name
'Sun, Yan'
'Zhang, Zhengxing'
'Wang, Xu'
'Li, Xiaoqing'
'Weng, Linhong'
'Zhou, Xigeng'

_publ_section_title
;
 Lanthanide-Induced Diinsertion of Isocyanates into the N&#x2212;H Bond:
 Synthesis, Structure, and Reactivity of Organolanthanides Containing
 Diureido Ligands
;
_journal_issue 21
_journal_name_full Organometallics
_journal_page_first 6320
_journal_paper_doi 10.1021/om900631j
_journal_volume 28
_journal_year 2009
_chemical_formula_sum 'C33 H32 Cl N4 O3 Y'
_chemical_formula_weight 656.99
_chemical_name_systematic
; 
 ? 
;
_space_group_IT_number 14
_symmetry_cell_setting monoclinic
_symmetry_space_group_name_Hall '-P 2yn'
_symmetry_space_group_name_H-M 'P 1 21/n 1'
_atom_sites_solution_hydrogens geom
_atom_sites_solution_primary direct
_atom_sites_solution_secondary difmap
_audit_creation_method SHELXL-97
_cell_angle_alpha 90.00
_cell_angle_beta 91.608(4)
_cell_angle_gamma 90.00
_cell_formula_units_Z 4
_cell_length_a 10.178(3)
_cell_length_b 16.584(5)
_cell_length_c 18.638(6)
_cell_measurement_reflns_used 2954
_cell_measurement_temperature 293(2)
_cell_measurement_theta_max 22.167
_cell_measurement_theta_min 2.6885
_cell_volume 3144.7(17)
_computing_cell_refinement 'Bruker SMART'
_computing_data_collection 'Bruker SMART'
_computing_data_reduction 'Bruker SHELXTL'
_computing_molecular_graphics 'Bruker SHELXTL'
_computing_publication_material 'Bruker SHELXTL'
_computing_structure_refinement 'SHELXL-97 (Sheldrick, 1997)'
_computing_structure_solution 'SHELXS-97 (Sheldrick, 1990)'
_diffrn_ambient_temperature 293(2)
_diffrn_measured_fraction_theta_full 0.994
_diffrn_measured_fraction_theta_max 0.994
_diffrn_measurement_device_type 'CCD area detector'
_diffrn_measurement_method 'phi and omega scans'
_diffrn_radiation_monochromator graphite
_diffrn_radiation_source 'fine-focus sealed tube'
_diffrn_radiation_type MoK\a
_diffrn_radiation_wavelength 0.71073
_diffrn_reflns_av_R_equivalents 0.0667
_diffrn_reflns_av_sigmaI/netI 0.1035
_diffrn_reflns_limit_h_max 12
_diffrn_reflns_limit_h_min -11
_diffrn_reflns_limit_k_max 19
_diffrn_reflns_limit_k_min -19
_diffrn_reflns_limit_l_max 22
_diffrn_reflns_limit_l_min -15
_diffrn_reflns_number 12915
_diffrn_reflns_theta_full 25.01
_diffrn_reflns_theta_max 25.01
_diffrn_reflns_theta_min 1.64
_exptl_absorpt_coefficient_mu 1.978
_exptl_absorpt_correction_T_max 0.8267
_exptl_absorpt_correction_T_min 0.7557
_exptl_absorpt_correction_type multi-scan
_exptl_absorpt_process_details sadabs
_exptl_crystal_density_diffrn 1.388
_exptl_crystal_density_method 'not measured'
_exptl_crystal_description prism
_exptl_crystal_F_000 1352
_exptl_crystal_size_max 0.15
_exptl_crystal_size_mid 0.10
_exptl_crystal_size_min 0.10
_refine_diff_density_max 0.323
_refine_diff_density_min -0.385
_refine_diff_density_rms 0.058
_refine_ls_extinction_method none
_refine_ls_goodness_of_fit_ref 0.942
_refine_ls_hydrogen_treatment mixed
_refine_ls_matrix_type full
_refine_ls_number_parameters 382
_refine_ls_number_reflns 5512
_refine_ls_number_restraints 1
_refine_ls_restrained_S_all 0.942
_refine_ls_R_factor_all 0.0843
_refine_ls_R_factor_gt 0.0417
_refine_ls_shift/su_max 0.000
_refine_ls_shift/su_mean 0.000
_refine_ls_structure_factor_coef Fsqd
_refine_ls_weighting_details 'calc w=1/[\s^2^(Fo^2^)+(0.0089P)^2^+0.0000P] where P=(Fo^2^+2Fc^2^)/3'
_refine_ls_weighting_scheme calc
_refine_ls_wR_factor_gt 0.0620
_refine_ls_wR_factor_ref 0.0659
_reflns_number_gt 3041
_reflns_number_total 5512
_reflns_threshold_expression >2sigma(I)
_cod_data_source_file om900631j_si_002.cif
_cod_data_source_block f80409a
_cod_depositor_comments
;
The following automatic conversions were performed:

'_symmetry_cell_setting' value 'Monoclinic' changed to 'monoclinic'
according to /home/saulius/struct/CIF-dictionaries/cif_core.dic
dictionary named 'cif_core.dic' version 2.4.2 from 2011-04-26.

Automatic conversion script
Id: cif_fix_values 1715 2011-07-08 13:25:40Z adriana 
;
_cod_original_sg_symbol_H-M P2(1)/n
_cod_database_code 4070158

loop_
_symmetry_equiv_pos_as_xyz
'x, y, z'
'-x+1/2, y+1/2, -z+1/2'
'-x, -y, -z'
'x-1/2, -y-1/2, z-1/2'

loop_
_atom_site_label
_atom_site_type_symbol
_atom_site_fract_x
_atom_site_fract_y
_atom_site_fract_z
_atom_site_U_iso_or_equiv
_atom_site_adp_type
_atom_site_occupancy
_atom_site_symmetry_multiplicity
_atom_site_calc_flag
_atom_site_refinement_flags
O3 O 0.7189(3) 0.2402(2) 0.35446(17) 0.1085(11) Uani 1 1 d .
Y1 Y 0.15785(3) 0.00769(2) 0.195953(17) 0.04452(11) Uani 1 1 d .
Cl1 Cl -0.38089(9) -0.10577(6) 0.31514(5) 0.0759(3) Uani 1 1 d .
N1 N -0.0342(3) -0.01954(16) 0.26797(13) 0.0462(8) Uani 1 1 d .
N2 N 0.1468(3) 0.02983(16) 0.32148(13) 0.0438(8) Uani 1 1 d .
N3 N 0.3487(3) 0.08689(15) 0.35932(14) 0.0429(7) Uani 1 1 d .
N4 N 0.5094(3) 0.13070(19) 0.28225(15) 0.0573(9) Uani 1 1 d D
H4' H 0.546(3) 0.1572(18) 0.3147(14) 0.069 Uiso 1 1 d D
O1 O 0.1974(2) 0.05163(14) 0.44081(12) 0.0595(7) Uani 1 1 d .
O2 O 0.3511(2) 0.05027(15) 0.24083(12) 0.0599(7) Uani 1 1 d .
C1 C 0.2889(7) -0.0986(3) 0.1221(3) 0.0893(16) Uani 1 1 d .
H1A H 0.3572 -0.0856 0.0880 0.107 Uiso 1 1 calc R
C2 C 0.1578(7) -0.1120(3) 0.1040(3) 0.0855(15) Uani 1 1 d .
H2A H 0.1183 -0.1116 0.0554 0.103 Uiso 1 1 calc R
C3 C 0.1030(5) -0.1448(3) 0.1647(4) 0.0818(15) Uani 1 1 d .
H3A H 0.0155 -0.1693 0.1663 0.098 Uiso 1 1 calc R
C4 C 0.1959(8) -0.1489(3) 0.2178(3) 0.0963(18) Uani 1 1 d .
H4A H 0.1860 -0.1768 0.2638 0.116 Uiso 1 1 calc R
C5 C 0.3116(6) -0.1221(3) 0.1918(4) 0.1021(19) Uani 1 1 d .
H5A H 0.3982 -0.1275 0.2156 0.123 Uiso 1 1 calc R
C6 C 0.1375(7) 0.0880(3) 0.0748(3) 0.0957(19) Uani 1 1 d .
H6A H 0.1729 0.0702 0.0290 0.115 Uiso 1 1 calc R
C7 C 0.0101(6) 0.0769(3) 0.0953(3) 0.0867(15) Uani 1 1 d .
H7A H -0.0596 0.0504 0.0666 0.104 Uiso 1 1 calc R
C8 C -0.0080(6) 0.1229(3) 0.1543(3) 0.0873(15) Uani 1 1 d .
H8A H -0.0932 0.1336 0.1757 0.105 Uiso 1 1 calc R
C9 C 0.1077(8) 0.1622(3) 0.1725(3) 0.0918(17) Uani 1 1 d .
H9A H 0.1179 0.2057 0.2077 0.110 Uiso 1 1 calc R
C10 C 0.1986(5) 0.1406(4) 0.1215(4) 0.0997(19) Uani 1 1 d .
H10A H 0.2840 0.1664 0.1148 0.120 Uiso 1 1 calc R
C11 C 0.0226(3) -0.0020(2) 0.33243(16) 0.0436(8) Uani 1 1 d .
C12 C -0.1555(4) -0.0500(2) 0.26423(19) 0.0534(10) Uani 1 1 d .
H12A H -0.1940 -0.0609 0.2195 0.064 Uiso 1 1 calc R
C13 C -0.2245(3) -0.0654(2) 0.3243(2) 0.0475(9) Uani 1 1 d .
C14 C -0.1697(4) -0.0492(2) 0.3897(2) 0.0580(11) Uani 1 1 d .
H14A H -0.2157 -0.0599 0.4311 0.070 Uiso 1 1 calc R
C15 C -0.0464(3) -0.0172(2) 0.39434(17) 0.0543(10) Uani 1 1 d .
H15A H -0.0083 -0.0054 0.4391 0.065 Uiso 1 1 calc R
C16 C 0.2212(4) 0.05265(19) 0.3780(2) 0.0452(9) Uani 1 1 d .
C17 C 0.4258(4) 0.1185(2) 0.41955(18) 0.0425(9) Uani 1 1 d .
C18 C 0.3898(4) 0.1890(2) 0.4519(2) 0.0540(10) Uani 1 1 d .
H18A H 0.3171 0.2177 0.4346 0.065 Uiso 1 1 calc R
C19 C 0.4620(4) 0.2170(2) 0.5100(2) 0.0699(13) Uani 1 1 d .
H19A H 0.4372 0.2642 0.5329 0.084 Uiso 1 1 calc R
C20 C 0.5694(5) 0.1758(3) 0.5341(2) 0.0676(13) Uani 1 1 d .
H20A H 0.6181 0.1952 0.5734 0.081 Uiso 1 1 calc R
C21 C 0.6069(4) 0.1061(2) 0.5014(2) 0.0640(11) Uani 1 1 d .
H21A H 0.6814 0.0785 0.5178 0.077 Uiso 1 1 calc R
C22 C 0.5333(4) 0.0773(2) 0.4441(2) 0.0555(10) Uani 1 1 d .
H22A H 0.5572 0.0294 0.4221 0.067 Uiso 1 1 calc R
C23 C 0.3998(4) 0.0877(2) 0.2922(2) 0.0474(10) Uani 1 1 d .
C24 C 0.5631(3) 0.1391(2) 0.21245(19) 0.0493(10) Uani 1 1 d .
C25 C 0.5919(4) 0.2143(2) 0.1874(2) 0.0695(12) Uani 1 1 d .
H25A H 0.5796 0.2592 0.2163 0.083 Uiso 1 1 calc R
C26 C 0.6391(4) 0.2235(3) 0.1191(2) 0.0792(14) Uani 1 1 d .
H26A H 0.6586 0.2748 0.1022 0.095 Uiso 1 1 calc R
C27 C 0.6574(4) 0.1587(3) 0.0764(2) 0.0718(13) Uani 1 1 d .
H27A H 0.6885 0.1654 0.0303 0.086 Uiso 1 1 calc R
C28 C 0.6301(4) 0.0842(3) 0.1011(2) 0.0727(13) Uani 1 1 d .
H28A H 0.6419 0.0397 0.0717 0.087 Uiso 1 1 calc R
C29 C 0.5846(3) 0.0733(2) 0.1698(2) 0.0583(11) Uani 1 1 d .
H29A H 0.5687 0.0217 0.1869 0.070 Uiso 1 1 calc R
C30 C 0.8339(7) 0.1979(4) 0.3400(3) 0.146(2) Uani 1 1 d .
H30A H 0.8629 0.2114 0.2923 0.176 Uiso 1 1 calc R
H30B H 0.8170 0.1403 0.3415 0.176 Uiso 1 1 calc R
C31 C 0.9357(6) 0.2188(4) 0.3931(4) 0.152(3) Uani 1 1 d .
H31A H 0.9593 0.1726 0.4227 0.183 Uiso 1 1 calc R
H31B H 1.0138 0.2386 0.3702 0.183 Uiso 1 1 calc R
C32 C 0.8768(6) 0.2810(5) 0.4352(4) 0.180(3) Uani 1 1 d .
H32A H 0.8682 0.2627 0.4843 0.216 Uiso 1 1 calc R
H32B H 0.9317 0.3287 0.4356 0.216 Uiso 1 1 calc R
C33 C 0.7517(6) 0.2993(3) 0.4048(3) 0.1062(17) Uani 1 1 d .
H33A H 0.6869 0.3005 0.4420 0.127 Uiso 1 1 calc R
H33B H 0.7534 0.3518 0.3819 0.127 Uiso 1 1 calc R

loop_
_atom_site_aniso_label
_atom_site_aniso_U_11
_atom_site_aniso_U_22
_atom_site_aniso_U_33
_atom_site_aniso_U_23
_atom_site_aniso_U_13
_atom_site_aniso_U_12
O3 0.083(3) 0.158(3) 0.084(3) -0.035(2) -0.006(2) 0.005(2)
Y1 0.0476(2) 0.0585(2) 0.02747(18) -0.0011(2) 0.00001(13) -0.0004(2)
Cl1 0.0551(7) 0.1062(8) 0.0665(8) -0.0002(6) 0.0063(6) -0.0216(6)
N1 0.0420(18) 0.069(2) 0.0274(17) 0.0025(15) 0.0003(14) -0.0032(16)
N2 0.0360(18) 0.071(2) 0.0237(16) -0.0014(14) -0.0029(14) -0.0046(15)
N3 0.047(2) 0.0554(19) 0.0267(18) -0.0026(15) 0.0011(15) -0.0026(15)
N4 0.064(2) 0.078(2) 0.030(2) -0.0093(17) 0.0087(17) -0.025(2)
O1 0.0578(17) 0.0982(19) 0.0224(15) 0.0002(14) 0.0008(13) -0.0117(14)
O2 0.0461(16) 0.098(2) 0.0363(16) -0.0149(15) 0.0018(13) -0.0149(15)
C1 0.094(5) 0.084(4) 0.092(4) -0.022(3) 0.040(4) 0.013(3)
C2 0.109(5) 0.083(3) 0.063(4) -0.038(3) -0.016(4) 0.011(3)
C3 0.080(4) 0.059(3) 0.108(4) -0.028(3) 0.027(4) -0.016(3)
C4 0.153(6) 0.057(3) 0.078(4) -0.005(3) -0.019(5) 0.027(4)
C5 0.065(4) 0.088(4) 0.152(7) -0.032(4) -0.025(4) 0.034(3)
C6 0.110(5) 0.125(5) 0.054(4) 0.043(3) 0.028(4) 0.034(4)
C7 0.102(5) 0.103(4) 0.053(3) 0.020(3) -0.026(3) 0.020(3)
C8 0.092(5) 0.086(4) 0.084(4) 0.028(3) 0.011(3) 0.039(3)
C9 0.144(6) 0.050(3) 0.081(4) 0.007(3) -0.017(4) 0.005(3)
C10 0.092(5) 0.098(4) 0.109(5) 0.060(4) 0.010(4) -0.013(4)
C11 0.047(2) 0.055(2) 0.030(2) 0.002(2) -0.0018(17) 0.002(2)
C12 0.046(3) 0.074(3) 0.040(2) -0.003(2) -0.003(2) -0.002(2)
C13 0.044(2) 0.060(2) 0.039(2) 0.002(2) 0.005(2) -0.003(2)
C14 0.049(3) 0.084(3) 0.041(3) 0.008(2) 0.011(2) -0.001(2)
C15 0.057(2) 0.082(3) 0.024(2) 0.000(2) -0.0047(18) -0.005(2)
C16 0.052(3) 0.045(2) 0.038(2) 0.001(2) 0.006(2) 0.008(2)
C17 0.049(3) 0.045(2) 0.033(2) 0.0030(19) 0.0020(19) -0.004(2)
C18 0.059(3) 0.052(2) 0.051(3) -0.004(2) -0.003(2) 0.003(2)
C19 0.091(4) 0.056(3) 0.063(3) -0.019(2) 0.003(3) -0.011(3)
C20 0.091(4) 0.070(3) 0.041(3) -0.007(2) -0.009(3) -0.029(3)
C21 0.065(3) 0.072(3) 0.053(3) 0.010(2) -0.022(2) -0.003(2)
C22 0.058(3) 0.051(2) 0.057(3) -0.006(2) -0.004(2) 0.002(2)
C23 0.045(3) 0.061(3) 0.036(3) -0.003(2) -0.002(2) -0.001(2)
C24 0.041(2) 0.065(3) 0.042(3) -0.005(2) 0.0026(19) -0.010(2)
C25 0.088(3) 0.066(3) 0.055(3) -0.014(2) 0.015(2) -0.022(2)
C26 0.097(4) 0.080(3) 0.061(3) 0.013(3) 0.023(3) -0.018(3)
C27 0.069(3) 0.100(3) 0.047(3) -0.009(3) 0.016(2) -0.016(3)
C28 0.067(3) 0.090(3) 0.062(3) -0.029(3) 0.022(2) -0.011(3)
C29 0.053(3) 0.063(3) 0.059(3) 0.000(2) 0.013(2) -0.003(2)
C30 0.109(5) 0.167(6) 0.163(7) -0.066(5) 0.005(5) 0.035(5)
C31 0.093(5) 0.147(6) 0.214(9) -0.020(5) -0.040(5) 0.011(4)
C32 0.085(5) 0.277(9) 0.175(7) -0.119(6) -0.020(5) -0.003(6)
C33 0.117(5) 0.103(4) 0.097(5) -0.020(3) -0.031(4) 0.008(4)

loop_
_atom_type_symbol
_atom_type_description
_atom_type_scat_dispersion_real
_atom_type_scat_dispersion_imag
_atom_type_scat_source
C C 0.0033 0.0016 'International Tables Vol C Tables 4.2.6.8 and 6.1.1.4'
H H 0.0000 0.0000 'International Tables Vol C Tables 4.2.6.8 and 6.1.1.4'
N N 0.0061 0.0033 'International Tables Vol C Tables 4.2.6.8 and 6.1.1.4'
O O 0.0106 0.0060 'International Tables Vol C Tables 4.2.6.8 and 6.1.1.4'
Cl Cl 0.1484 0.1585 'International Tables Vol C Tables 4.2.6.8 and 6.1.1.4'
Y Y -2.7962 3.5667 'International Tables Vol C Tables 4.2.6.8 and 6.1.1.4'

loop_
_geom_angle_atom_site_label_1
_geom_angle_atom_site_label_2
_geom_angle_atom_site_label_3
_geom_angle
C33 O3 C30 107.3(4)
O2 Y1 N2 69.33(8)
O2 Y1 N1 124.26(9)
N2 Y1 N1 55.01(9)
O2 Y1 C2 117.95(16)
N2 Y1 C2 139.64(14)
N1 Y1 C2 103.51(17)
O2 Y1 C1 87.34(17)
N2 Y1 C1 131.28(18)
N1 Y1 C1 126.17(13)
C2 Y1 C1 30.61(13)
O2 Y1 C6 102.08(19)
N2 Y1 C6 139.86(14)
N1 Y1 C6 121.41(16)
C2 Y1 C6 79.82(19)
C1 Y1 C6 85.34(18)
O2 Y1 C7 127.51(13)
N2 Y1 C7 126.33(16)
N1 Y1 C7 91.27(16)
C2 Y1 C7 82.81(17)
C1 Y1 C7 102.0(2)
C6 Y1 C7 30.30(13)
O2 Y1 C10 77.46(15)
N2 Y1 C10 113.6(2)
N1 Y1 C10 125.59(15)
C2 Y1 C10 106.6(2)
C1 Y1 C10 101.3(2)
C6 Y1 C10 30.14(13)
C7 Y1 C10 50.05(16)
O2 Y1 C9 85.38(17)
N2 Y1 C9 89.94(13)
N1 Y1 C9 96.66(17)
C2 Y1 C9 128.92(15)
C1 Y1 C9 131.48(19)
C6 Y1 C9 49.93(15)
C7 Y1 C9 49.97(15)
C10 Y1 C9 30.50(13)
O2 Y1 C3 124.23(14)
N2 Y1 C3 110.40(16)
N1 Y1 C3 77.16(12)
C2 Y1 C3 30.48(12)
C1 Y1 C3 49.51(14)
C6 Y1 C3 106.5(2)
C7 Y1 C3 98.4(2)
C10 Y1 C3 135.7(2)
C9 Y1 C3 148.07(19)
O2 Y1 C8 115.40(17)
N2 Y1 C8 97.46(15)
N1 Y1 C8 77.39(12)
C2 Y1 C8 111.4(2)
C1 Y1 C8 131.2(2)
C6 Y1 C8 49.31(14)
C7 Y1 C8 29.70(12)
C10 Y1 C8 49.71(16)
C9 Y1 C8 30.18(12)
C3 Y1 C8 119.7(2)
O2 Y1 C4 97.40(19)
N2 Y1 C4 90.60(13)
N1 Y1 C4 81.39(17)
C2 Y1 C4 50.03(14)
C1 Y1 C4 49.42(15)
C6 Y1 C4 129.50(17)
C7 Y1 C4 127.83(19)
C10 Y1 C4 150.7(2)
C9 Y1 C4 177.2(2)
C3 Y1 C4 29.51(13)
C8 Y1 C4 147.0(2)
C12 N1 C11 120.0(3)
C12 N1 Y1 142.6(2)
C11 N1 Y1 96.9(2)
C16 N2 C11 119.3(3)
C16 N2 Y1 141.3(2)
C11 N2 Y1 98.89(19)
C23 N3 C17 119.6(3)
C23 N3 C16 125.6(3)
C17 N3 C16 114.8(3)
C23 N4 C24 121.2(3)
C23 N4 H4' 123(3)
C24 N4 H4' 116(2)
C23 O2 Y1 141.4(2)
C5 C1 C2 108.8(5)
C5 C1 Y1 76.6(3)
C2 C1 Y1 74.7(2)
C5 C1 H1A 125.0
C2 C1 H1A 125.0
Y1 C1 H1A 125.0
C1 C2 C3 105.7(5)
C1 C2 Y1 74.7(3)
C3 C2 Y1 75.9(2)
C1 C2 H2A 126.3
C3 C2 H2A 126.3
Y1 C2 H2A 126.3
C4 C3 C2 109.2(5)
C4 C3 Y1 75.4(3)
C2 C3 Y1 73.6(2)
C4 C3 H3A 125.1
C2 C3 H3A 125.1
Y1 C3 H3A 125.1
C3 C4 C5 108.4(5)
C3 C4 Y1 75.1(3)
C5 C4 Y1 75.5(3)
C3 C4 H4A 125.2
C5 C4 H4A 125.2
Y1 C4 H4A 125.2
C4 C5 C1 107.8(5)
C4 C5 Y1 74.9(3)
C1 C5 Y1 73.4(3)
C4 C5 H5A 125.7
C1 C5 H5A 125.7
Y1 C5 H5A 125.7
C10 C6 C7 108.9(5)
C10 C6 Y1 75.7(3)
C7 C6 Y1 75.2(2)
C10 C6 H6A 125.0
C7 C6 H6A 125.0
Y1 C6 H6A 125.0
C8 C7 C6 107.5(5)
C8 C7 Y1 75.9(3)
C6 C7 Y1 74.5(3)
C8 C7 H7A 125.6
C6 C7 H7A 125.6
Y1 C7 H7A 125.6
C7 C8 C9 109.3(5)
C7 C8 Y1 74.4(2)
C9 C8 Y1 74.7(3)
C7 C8 H8A 125.0
C9 C8 H8A 125.0
Y1 C8 H8A 125.0
C8 C9 C10 106.9(5)
C8 C9 Y1 75.1(3)
C10 C9 Y1 74.6(3)
C8 C9 H9A 125.9
C10 C9 H9A 125.9
Y1 C9 H9A 125.9
C6 C10 C9 107.4(6)
C6 C10 Y1 74.2(3)
C9 C10 Y1 74.9(3)
C6 C10 H10A 125.8
C9 C10 H10A 125.8
Y1 C10 H10A 125.8
N1 C11 C15 119.1(3)
N1 C11 N2 108.6(3)
C15 C11 N2 132.3(3)
N1 C11 Y1 55.89(16)
C15 C11 Y1 172.2(3)
N2 C11 Y1 53.16(15)
N1 C12 C13 121.7(4)
N1 C12 H12A 119.1
C13 C12 H12A 119.1
C14 C13 C12 119.7(4)
C14 C13 Cl1 121.3(3)
C12 C13 Cl1 119.0(3)
C13 C14 C15 119.3(3)
C13 C14 H14A 120.3
C15 C14 H14A 120.3
C14 C15 C11 120.2(3)
C14 C15 H15A 119.9
C11 C15 H15A 119.9
O1 C16 N2 129.7(3)
O1 C16 N3 116.1(3)
N2 C16 N3 114.1(3)
C22 C17 C18 120.2(4)
C22 C17 N3 119.5(3)
C18 C17 N3 120.3(4)
C17 C18 C19 119.5(4)
C17 C18 H18A 120.3
C19 C18 H18A 120.3
C20 C19 C18 120.0(4)
C20 C19 H19A 120.0
C18 C19 H19A 120.0
C19 C20 C21 120.7(4)
C19 C20 H20A 119.6
C21 C20 H20A 119.6
C20 C21 C22 119.3(4)
C20 C21 H21A 120.4
C22 C21 H21A 120.4
C17 C22 C21 120.2(4)
C17 C22 H22A 119.9
C21 C22 H22A 119.9
O2 C23 N4 118.5(3)
O2 C23 N3 123.4(3)
N4 C23 N3 118.1(3)
C25 C24 C29 119.3(3)
C25 C24 N4 119.3(3)
C29 C24 N4 121.4(3)
C24 C25 C26 119.9(3)
C24 C25 H25A 120.0
C26 C25 H25A 120.0
C27 C26 C25 120.7(4)
C27 C26 H26A 119.6
C25 C26 H26A 119.6
C28 C27 C26 119.5(4)
C28 C27 H27A 120.2
C26 C27 H27A 120.2
C27 C28 C29 120.8(4)
C27 C28 H28A 119.6
C29 C28 H28A 119.6
C24 C29 C28 119.7(3)
C24 C29 H29A 120.2
C28 C29 H29A 120.2
O3 C30 C31 109.4(5)
O3 C30 H30A 109.8
C31 C30 H30A 109.8
O3 C30 H30B 109.8
C31 C30 H30B 109.8
H30A C30 H30B 108.2
C32 C31 C30 104.0(5)
C32 C31 H31A 111.0
C30 C31 H31A 111.0
C32 C31 H31B 111.0
C30 C31 H31B 111.0
H31A C31 H31B 109.0
C33 C32 C31 108.8(6)
C33 C32 H32A 109.9
C31 C32 H32A 109.9
C33 C32 H32B 109.9
C31 C32 H32B 109.9
H32A C32 H32B 108.3
O3 C33 C32 108.4(5)
O3 C33 H33A 110.0
C32 C33 H33A 110.0
O3 C33 H33B 110.0
C32 C33 H33B 110.0
H33A C33 H33B 108.4

loop_
_geom_bond_atom_site_label_1
_geom_bond_atom_site_label_2
_geom_bond_distance
O3 C33 1.390(5)
O3 C30 1.397(5)
Y1 O2 2.230(2)
Y1 N2 2.374(3)
Y1 N1 2.444(3)
Y1 C2 2.622(4)
Y1 C1 2.623(4)
Y1 C6 2.625(4)
Y1 C7 2.635(4)
Y1 C10 2.643(4)
Y1 C9 2.646(4)
Y1 C3 2.652(4)
Y1 C8 2.652(4)
Y1 C4 2.656(5)
Cl1 C13 1.731(3)
N1 C12 1.334(4)
N1 C11 1.350(4)
N2 C16 1.334(4)
N2 C11 1.390(4)
N3 C23 1.367(4)
N3 C17 1.449(4)
N3 C16 1.467(4)
N4 C23 1.342(4)
N4 C24 1.432(4)
N4 H4' 0.828(18)
O1 C16 1.202(4)
O2 C23 1.234(4)
C1 C5 1.368(6)
C1 C2 1.385(6)
C1 H1A 0.9800
C2 C3 1.387(5)
C2 H2A 0.9800
C3 C4 1.352(6)
C3 H3A 0.9800
C4 C5 1.362(6)
C4 H4A 0.9800
C5 H5A 0.9800
C6 C10 1.370(6)
C6 C7 1.375(6)
C6 H6A 0.9800
C7 C8 1.355(5)
C7 H7A 0.9800
C8 C9 1.379(6)
C8 H8A 0.9800
C9 C10 1.391(6)
C9 H9A 0.9800
C10 H10A 0.9800
C11 C15 1.390(4)
C12 C13 1.363(4)
C12 H12A 0.9300
C13 C14 1.352(4)
C14 C15 1.364(4)
C14 H14A 0.9300
C15 H15A 0.9300
C17 C22 1.359(4)
C17 C18 1.370(4)
C18 C19 1.372(5)
C18 H18A 0.9300
C19 C20 1.354(5)
C19 H19A 0.9300
C20 C21 1.366(5)
C20 H20A 0.9300
C21 C22 1.373(5)
C21 H21A 0.9300
C22 H22A 0.9300
C24 C25 1.366(4)
C24 C29 1.371(4)
C25 C26 1.382(5)
C25 H25A 0.9300
C26 C27 1.353(5)
C26 H26A 0.9300
C27 C28 1.349(5)
C27 H27A 0.9300
C28 C29 1.386(5)
C28 H28A 0.9300
C29 H29A 0.9300
C30 C31 1.456(6)
C30 H30A 0.9700
C30 H30B 0.9700
C31 C32 1.435(7)
C31 H31A 0.9700
C31 H31B 0.9700
C32 C33 1.411(6)
C32 H32A 0.9700
C32 H32B 0.9700
C33 H33A 0.9700
C33 H33B 0.9700

loop_
_geom_hbond_atom_site_label_D
_geom_hbond_atom_site_label_H
_geom_hbond_atom_site_label_A
_geom_hbond_distance_DH
_geom_hbond_distance_HA
_geom_hbond_distance_DA
_geom_hbond_angle_DHA
N4 H4' O3 0.828(18) 2.34(2) 3.082(5) 150(3)
